data_1513106
loop_
_publ_author_name
'Elmes, Robert B. P.'
'Turner, Peter'
'Jolliffe, Katrina A.'

_publ_section_title
;
 Colorimetric and Luminescent Sensors for Chloride: Hydrogen Bonding vs
 Deprotonation
;
_journal_issue 22
_journal_name_full 'Organic Letters'
_journal_page_first 5638
_journal_paper_doi 10.1021/ol402500q
_journal_volume 15
_journal_year 2013
_chemical_formula_sum 'C27 H23 N3 O5 S'
_chemical_formula_weight 501.54
_chemical_name_systematic
; 
 ? 
;
_space_group_IT_number 14
_symmetry_cell_setting monoclinic
_symmetry_Int_Tables_number 14
_symmetry_space_group_name_Hall '-P 2ybc'
_symmetry_space_group_name_H-M 'P 1 21/c 1'
_atom_sites_solution_hydrogens geom
_atom_sites_solution_primary direct
_atom_sites_solution_secondary difmap
_audit_creation_method SHELXL-97
_cell_angle_alpha 90.00
_cell_angle_beta 109.7020(10)
_cell_angle_gamma 90.00
_cell_formula_units_Z 4
_cell_length_a 10.5208(14)
_cell_length_b 32.370(4)
_cell_length_c 7.1715(8)
_cell_measurement_reflns_used 6201
_cell_measurement_temperature 150(2)
_cell_measurement_theta_max 27.71
_cell_measurement_theta_min 3.08
_cell_volume 2299.3(5)
_computing_cell_refinement 'SAINT (Bruker-AXS,2012)'
_computing_data_collection 'APEX (Bruker-AXS,2012)'
_computing_data_reduction 'SAINT and XPREP (Bruker-AXS,2012)'
_computing_molecular_graphics
;
  xtal 3.6 (Hall,du Boulay, D.J. & Olthof-Hazekamp, R. 1999)
  ORTEPII  (Johnson,C.K., 1976). 
  WinGX (Farrugia, 1999)
  shelXle (H&#x00FC;bschle,C.B., et al., 2011)
;
_computing_structure_refinement 'SHELXL-97 (Sheldrick, 1997)'
_computing_structure_solution 'SIR97 (Altomare, et. al. 1997)'
_diffrn_ambient_temperature 150(2)
_diffrn_crystal_treatment
;
attached with Exxon Paratone N, to a short length 
of fibre supported on a thin piece of copper wire 
inserted in a copper mounting pin.  The crystal was 
quenched in a cold nitrogen gas stream from an 
Oxford Cryosystems Cryostream. 
;
_diffrn_measured_fraction_theta_full 1.000
_diffrn_measured_fraction_theta_max 0.978
_diffrn_measurement_device_type APEXII-FR591
_diffrn_measurement_method \w+\f
_diffrn_radiation_monochromator mirror
_diffrn_radiation_source 'rotating anode'
_diffrn_radiation_type MoK\a
_diffrn_radiation_wavelength 0.71073
_diffrn_reflns_av_R_equivalents 0.0992
_diffrn_reflns_av_sigmaI/netI 0.0734
_diffrn_reflns_limit_h_max 15
_diffrn_reflns_limit_h_min -15
_diffrn_reflns_limit_k_max 46
_diffrn_reflns_limit_k_min -45
_diffrn_reflns_limit_l_max 10
_diffrn_reflns_limit_l_min -10
_diffrn_reflns_number 39970
_diffrn_reflns_theta_full 27.50
_diffrn_reflns_theta_max 30.57
_diffrn_reflns_theta_min 2.06
_exptl_absorpt_coefficient_mu 0.188
_exptl_absorpt_correction_T_max 1.00
_exptl_absorpt_correction_T_min 0.870
_exptl_absorpt_correction_type multi-scan
_exptl_absorpt_process_details
;
 SADABS (Sheldrick, 1996)
;
_exptl_crystal_colour orange
_exptl_crystal_density_diffrn 1.449
_exptl_crystal_density_method 'not measured'
_exptl_crystal_description prismatc
_exptl_crystal_F_000 1048
_exptl_crystal_size_max 0.151
_exptl_crystal_size_mid 0.103
_exptl_crystal_size_min 0.028
_refine_diff_density_max 0.452
_refine_diff_density_min -0.433
_refine_diff_density_rms 0.111
_refine_ls_extinction_method none
_refine_ls_goodness_of_fit_ref 1.381
_refine_ls_hydrogen_treatment mixed
_refine_ls_matrix_type full
_refine_ls_number_parameters 335
_refine_ls_number_reflns 6893
_refine_ls_number_restraints 0
_refine_ls_restrained_S_all 1.381
_refine_ls_R_factor_all 0.0956
_refine_ls_R_factor_gt 0.0523
_refine_ls_shift/su_max 0.002
_refine_ls_shift/su_mean 0.000
_refine_ls_structure_factor_coef Fsqd
_refine_ls_weighting_details 'calc w=1/[\s^2^(Fo^2^)+(0.030P)^2^+0.50P] where P=(Fo^2^+2Fc^2^)/3'
_refine_ls_weighting_scheme calc
_refine_ls_wR_factor_gt 0.1043
_refine_ls_wR_factor_ref 0.1431
_reflns_number_gt 4593
_reflns_number_total 6893
_reflns_threshold_expression >2sigma(I)
_cod_data_source_file ol402500q_si_002.cif
_cod_data_source_block kaj13pt4
_cod_original_cell_volume 2299.4(5)
_cod_database_code 1513106

loop_
_symmetry_equiv_pos_as_xyz
'x, y, z'
'-x, y+1/2, -z+1/2'
'-x, -y, -z'
'x, -y-1/2, z-1/2'

loop_
_atom_site_label
_atom_site_type_symbol
_atom_site_fract_x
_atom_site_fract_y
_atom_site_fract_z
_atom_site_U_iso_or_equiv
_atom_site_adp_type
_atom_site_occupancy
_atom_site_symmetry_multiplicity
_atom_site_calc_flag
_atom_site_refinement_flags
O28 O -0.14837(15) 0.12517(5) 0.3035(2) 0.0298(4) Uani 1 1 d .
O29 O -0.14286(15) 0.07751(5) 0.7046(2) 0.0289(4) Uani 1 1 d .
O31 O 0.15620(17) -0.00847(5) 1.6130(2) 0.0313(4) Uani 1 1 d .
O32 O 0.37245(17) -0.00083(6) 1.6971(2) 0.0388(5) Uani 1 1 d .
N16 N 0.18209(19) 0.12682(6) 0.4594(3) 0.0192(4) Uani 1 1 d .
H16N H 0.271(2) 0.1236(7) 0.533(3) 0.025(6) Uiso 1 1 d .
N21 N 0.20294(18) 0.07809(6) 0.8491(3) 0.0194(4) Uani 1 1 d .
H21N H 0.294(3) 0.0876(10) 0.841(5) 0.062(10) Uiso 1 1 d .
N30 N 0.25731(19) 0.00267(6) 1.5774(3) 0.0244(4) Uani 1 1 d .
C1 C 0.2112(2) 0.26772(7) 0.3269(3) 0.0199(4) Uani 1 1 d .
C2 C 0.3484(2) 0.26944(7) 0.3496(3) 0.0217(5) Uani 1 1 d .
H2 H 0.3921 0.2955 0.3649 0.026 Uiso 1 1 calc R
C3 C 0.4225(2) 0.23361(7) 0.3503(3) 0.0206(4) Uani 1 1 d .
C4 C 0.3555(2) 0.19406(7) 0.3237(3) 0.0184(4) Uani 1 1 d .
C5 C 0.2174(2) 0.19188(6) 0.3039(3) 0.0181(4) Uani 1 1 d .
C6 C 0.1443(2) 0.22820(6) 0.3080(3) 0.0186(4) Uani 1 1 d .
C7 C 0.5625(2) 0.23505(8) 0.3726(3) 0.0258(5) Uani 1 1 d .
H7 H 0.6077 0.2609 0.3934 0.031 Uiso 1 1 calc R
C8 C 0.6326(2) 0.20013(8) 0.3647(3) 0.0278(5) Uani 1 1 d .
H8 H 0.7255 0.2018 0.3789 0.033 Uiso 1 1 calc R
C9 C 0.5669(2) 0.16126(8) 0.3354(3) 0.0262(5) Uani 1 1 d .
H9 H 0.6160 0.1370 0.3290 0.031 Uiso 1 1 calc R
C10 C 0.4341(2) 0.15840(7) 0.3164(3) 0.0228(5) Uani 1 1 d .
H10 H 0.3924 0.1320 0.2978 0.027 Uiso 1 1 calc R
C11 C 0.0042(2) 0.22830(7) 0.2908(3) 0.0224(5) Uani 1 1 d .
H11 H -0.0421 0.2028 0.2819 0.027 Uiso 1 1 calc R
C12 C -0.0637(2) 0.26451(7) 0.2870(3) 0.0257(5) Uani 1 1 d .
H12 H -0.1563 0.2638 0.2757 0.031 Uiso 1 1 calc R
C13 C 0.0022(2) 0.30307(7) 0.2995(3) 0.0269(5) Uani 1 1 d .
H13 H -0.0470 0.3280 0.2925 0.032 Uiso 1 1 calc R
C14 C 0.1354(2) 0.30453(7) 0.3216(3) 0.0238(5) Uani 1 1 d .
H14 H 0.1790 0.3306 0.3338 0.029 Uiso 1 1 calc R
C15 C 0.1499(2) 0.15018(6) 0.2728(3) 0.0195(4) Uani 1 1 d .
H15A H 0.0509 0.1539 0.2152 0.023 Uiso 1 1 calc R
H15B H 0.1795 0.1341 0.1773 0.023 Uiso 1 1 calc R
C17 C 0.0884(2) 0.11129(6) 0.5229(3) 0.0172(4) Uani 1 1 d .
C18 C 0.0918(2) 0.08956(6) 0.6953(3) 0.0181(4) Uani 1 1 d .
C19 C -0.0569(2) 0.08885(7) 0.6358(3) 0.0210(4) Uani 1 1 d .
C20 C -0.0607(2) 0.11138(7) 0.4494(3) 0.0202(4) Uani 1 1 d .
C22 C 0.2097(2) 0.05825(6) 1.0253(3) 0.0182(4) Uani 1 1 d .
C23 C 0.3386(2) 0.05169(7) 1.1629(3) 0.0213(4) Uani 1 1 d .
H23 H 0.4160 0.0596 1.1314 0.026 Uiso 1 1 calc R
C24 C 0.3544(2) 0.03376(7) 1.3445(3) 0.0214(4) Uani 1 1 d .
H24 H 0.4419 0.0299 1.4394 0.026 Uiso 1 1 calc R
C25 C 0.2406(2) 0.02151(7) 1.3854(3) 0.0200(4) Uani 1 1 d .
C26 C 0.1114(2) 0.02731(7) 1.2501(3) 0.0212(4) Uani 1 1 d .
H26 H 0.0345 0.0186 1.2810 0.025 Uiso 1 1 calc R
C27 C 0.0960(2) 0.04591(7) 1.0697(3) 0.0212(4) Uani 1 1 d .
H27 H 0.0083 0.0502 0.9765 0.025 Uiso 1 1 calc R
S1 S 0.56388(5) 0.098244(18) 0.75076(8) 0.02275(14) Uani 1 1 d .
O33 O 0.42676(15) 0.10827(6) 0.7677(2) 0.0326(4) Uani 1 1 d .
C34 C 0.6635(2) 0.14276(7) 0.8454(3) 0.0270(5) Uani 1 1 d .
H34A H 0.6564 0.1501 0.9741 0.041 Uiso 1 1 calc R
H34B H 0.6310 0.1658 0.7530 0.041 Uiso 1 1 calc R
H34C H 0.7580 0.1370 0.8612 0.041 Uiso 1 1 calc R
C35 C 0.6436(2) 0.06373(7) 0.9489(3) 0.0285(5) Uani 1 1 d .
H35A H 0.5904 0.0383 0.9322 0.043 Uiso 1 1 calc R
H35B H 0.6500 0.0768 1.0750 0.043 Uiso 1 1 calc R
H35C H 0.7344 0.0571 0.9486 0.043 Uiso 1 1 calc R

loop_
_atom_site_aniso_label
_atom_site_aniso_U_11
_atom_site_aniso_U_22
_atom_site_aniso_U_33
_atom_site_aniso_U_23
_atom_site_aniso_U_13
_atom_site_aniso_U_12
O28 0.0193(8) 0.0385(10) 0.0277(8) 0.0067(7) 0.0029(7) 0.0014(7)
O29 0.0196(8) 0.0360(10) 0.0335(9) 0.0069(7) 0.0122(7) -0.0008(7)
O31 0.0285(9) 0.0396(10) 0.0305(8) 0.0066(7) 0.0163(7) -0.0020(8)
O32 0.0246(9) 0.0602(13) 0.0290(9) 0.0189(9) 0.0055(8) 0.0038(9)
N16 0.0161(9) 0.0195(9) 0.0208(9) 0.0034(7) 0.0047(7) 0.0006(7)
N21 0.0159(9) 0.0205(9) 0.0215(9) 0.0040(7) 0.0060(7) -0.0010(7)
N30 0.0252(10) 0.0253(10) 0.0253(9) 0.0031(8) 0.0118(8) 0.0024(8)
C1 0.0267(12) 0.0201(11) 0.0130(9) 0.0011(8) 0.0071(8) 0.0011(9)
C2 0.0277(12) 0.0194(11) 0.0180(10) -0.0004(8) 0.0075(9) -0.0031(9)
C3 0.0226(11) 0.0235(11) 0.0159(9) 0.0009(8) 0.0069(8) -0.0014(9)
C4 0.0207(11) 0.0212(11) 0.0137(9) 0.0019(8) 0.0063(8) 0.0009(8)
C5 0.0226(11) 0.0176(10) 0.0141(9) 0.0011(8) 0.0063(8) 0.0000(8)
C6 0.0230(11) 0.0209(11) 0.0122(9) 0.0013(8) 0.0063(8) 0.0010(8)
C7 0.0235(12) 0.0295(13) 0.0249(11) 0.0011(9) 0.0087(9) -0.0054(10)
C8 0.0201(11) 0.0371(14) 0.0273(12) 0.0062(10) 0.0095(9) 0.0007(10)
C9 0.0273(12) 0.0285(13) 0.0253(11) 0.0022(9) 0.0123(9) 0.0062(10)
C10 0.0279(12) 0.0208(11) 0.0212(10) 0.0012(8) 0.0101(9) 0.0013(9)
C11 0.0238(12) 0.0254(12) 0.0189(10) 0.0019(9) 0.0086(9) 0.0011(9)
C12 0.0245(12) 0.0326(13) 0.0218(11) 0.0057(9) 0.0102(9) 0.0068(10)
C13 0.0350(14) 0.0247(12) 0.0238(11) 0.0057(9) 0.0135(10) 0.0117(10)
C14 0.0360(13) 0.0181(11) 0.0183(10) 0.0016(8) 0.0105(9) 0.0029(9)
C15 0.0218(11) 0.0187(11) 0.0175(9) 0.0008(8) 0.0058(8) -0.0003(8)
C17 0.0183(10) 0.0129(10) 0.0196(9) -0.0009(8) 0.0052(8) 0.0011(8)
C18 0.0196(11) 0.0147(10) 0.0215(10) -0.0016(8) 0.0088(8) -0.0007(8)
C19 0.0182(11) 0.0195(11) 0.0251(10) -0.0006(8) 0.0071(9) 0.0006(8)
C20 0.0184(11) 0.0181(11) 0.0235(10) -0.0022(8) 0.0060(9) -0.0014(8)
C22 0.0220(11) 0.0131(10) 0.0196(10) -0.0007(8) 0.0073(8) -0.0001(8)
C23 0.0188(11) 0.0197(11) 0.0267(11) 0.0036(9) 0.0095(9) -0.0003(9)
C24 0.0177(11) 0.0217(11) 0.0241(10) 0.0030(8) 0.0060(9) 0.0021(9)
C25 0.0235(11) 0.0170(11) 0.0207(10) 0.0022(8) 0.0089(9) 0.0004(8)
C26 0.0205(11) 0.0195(11) 0.0254(10) -0.0011(9) 0.0100(9) -0.0046(9)
C27 0.0190(11) 0.0214(11) 0.0222(10) 0.0005(8) 0.0057(8) -0.0013(9)
S1 0.0181(3) 0.0276(3) 0.0217(3) 0.0031(2) 0.0056(2) -0.0017(2)
O33 0.0160(8) 0.0441(11) 0.0374(9) 0.0133(8) 0.0085(7) 0.0023(7)
C34 0.0262(12) 0.0281(13) 0.0268(11) 0.0025(9) 0.0090(10) -0.0033(10)
C35 0.0258(12) 0.0280(13) 0.0315(12) 0.0083(10) 0.0096(10) 0.0023(10)

loop_
_atom_type_symbol
_atom_type_description
_atom_type_scat_dispersion_real
_atom_type_scat_dispersion_imag
_atom_type_scat_source
C C 0.0033 0.0016 'International Tables Vol C Tables 4.2.6.8 and 6.1.1.4'
H H 0.0000 0.0000 'International Tables Vol C Tables 4.2.6.8 and 6.1.1.4'
N N 0.0061 0.0033 'International Tables Vol C Tables 4.2.6.8 and 6.1.1.4'
O O 0.0106 0.0060 'International Tables Vol C Tables 4.2.6.8 and 6.1.1.4'
S S 0.1246 0.1234 'International Tables Vol C Tables 4.2.6.8 and 6.1.1.4'

loop_
_geom_angle_atom_site_label_1
_geom_angle_atom_site_label_2
_geom_angle_atom_site_label_3
_geom_angle
C17 N16 C15 122.68(18)
C17 N16 H16N 120.1(15)
C15 N16 H16N 117.2(15)
C18 N21 C22 128.74(18)
C18 N21 H21N 115.7(17)
C22 N21 H21N 115.3(17)
O31 N30 O32 123.04(18)
O31 N30 C25 118.75(18)
O32 N30 C25 118.20(18)
C2 C1 C14 121.0(2)
C2 C1 C6 119.8(2)
C14 C1 C6 119.1(2)
C3 C2 C1 121.4(2)
C3 C2 H2 119.3
C1 C2 H2 119.3
C2 C3 C7 121.8(2)
C2 C3 C4 119.25(19)
C7 C3 C4 118.9(2)
C5 C4 C10 122.9(2)
C5 C4 C3 119.86(19)
C10 C4 C3 117.22(19)
C6 C5 C4 120.38(19)
C6 C5 C15 121.07(19)
C4 C5 C15 118.53(18)
C5 C6 C11 123.4(2)
C5 C6 C1 119.21(19)
C11 C6 C1 117.34(19)
C8 C7 C3 121.4(2)
C8 C7 H7 119.3
C3 C7 H7 119.3
C7 C8 C9 120.0(2)
C7 C8 H8 120.0
C9 C8 H8 120.0
C10 C9 C8 120.5(2)
C10 C9 H9 119.7
C8 C9 H9 119.7
C9 C10 C4 121.9(2)
C9 C10 H10 119.1
C4 C10 H10 119.1
C12 C11 C6 121.2(2)
C12 C11 H11 119.4
C6 C11 H11 119.4
C11 C12 C13 120.9(2)
C11 C12 H12 119.6
C13 C12 H12 119.6
C14 C13 C12 120.1(2)
C14 C13 H13 119.9
C12 C13 H13 119.9
C13 C14 C1 121.3(2)
C13 C14 H14 119.3
C1 C14 H14 119.3
N16 C15 C5 111.89(16)
N16 C15 H15A 109.2
C5 C15 H15A 109.2
N16 C15 H15B 109.2
C5 C15 H15B 109.2
H15A C15 H15B 107.9
N16 C17 C18 133.77(19)
N16 C17 C20 134.78(19)
C18 C17 C20 91.39(17)
N21 C18 C17 127.33(19)
N21 C18 C19 140.09(19)
C17 C18 C19 92.49(17)
O29 C19 C18 138.0(2)
O29 C19 C20 134.3(2)
C18 C19 C20 87.53(16)
O28 C20 C17 135.3(2)
O28 C20 C19 136.1(2)
C17 C20 C19 88.57(16)
C27 C22 N21 123.47(19)
C27 C22 C23 119.83(19)
N21 C22 C23 116.69(18)
C24 C23 C22 120.52(19)
C24 C23 H23 119.7
C22 C23 H23 119.7
C25 C24 C23 118.8(2)
C25 C24 H24 120.6
C23 C24 H24 120.6
C24 C25 C26 121.71(19)
C24 C25 N30 118.81(19)
C26 C25 N30 119.47(19)
C27 C26 C25 119.23(19)
C27 C26 H26 120.4
C25 C26 H26 120.4
C26 C27 C22 119.9(2)
C26 C27 H27 120.1
C22 C27 H27 120.1
O33 S1 C34 104.45(11)
O33 S1 C35 105.94(10)
C34 S1 C35 98.38(11)
S1 C34 H34A 109.5
S1 C34 H34B 109.5
H34A C34 H34B 109.5
S1 C34 H34C 109.5
H34A C34 H34C 109.5
H34B C34 H34C 109.5
S1 C35 H35A 109.5
S1 C35 H35B 109.5
H35A C35 H35B 109.5
S1 C35 H35C 109.5
H35A C35 H35C 109.5
H35B C35 H35C 109.5

loop_
_geom_bond_atom_site_label_1
_geom_bond_atom_site_label_2
_geom_bond_distance
O28 C20 1.222(2)
O29 C19 1.223(3)
O31 N30 1.229(2)
O32 N30 1.231(2)
N16 C17 1.317(3)
N16 C15 1.474(3)
N16 H16N 0.91(2)
N21 C18 1.361(3)
N21 C22 1.398(3)
N21 H21N 1.03(3)
N30 C25 1.461(3)
C1 C2 1.398(3)
C1 C14 1.427(3)
C1 C6 1.445(3)
C2 C3 1.397(3)
C2 H2 0.9500
C3 C7 1.428(3)
C3 C4 1.443(3)
C4 C5 1.413(3)
C4 C10 1.431(3)
C5 C6 1.411(3)
C5 C15 1.507(3)
C6 C11 1.437(3)
C7 C8 1.361(3)
C7 H7 0.9500
C8 C9 1.417(3)
C8 H8 0.9500
C9 C10 1.360(3)
C9 H9 0.9500
C10 H10 0.9500
C11 C12 1.368(3)
C11 H11 0.9500
C12 C13 1.416(3)
C12 H12 0.9500
C13 C14 1.357(3)
C13 H13 0.9500
C14 H14 0.9500
C15 H15A 0.9900
C15 H15B 0.9900
C17 C18 1.412(3)
C17 C20 1.476(3)
C18 C19 1.476(3)
C19 C20 1.512(3)
C22 C27 1.396(3)
C22 C23 1.399(3)
C23 C24 1.384(3)
C23 H23 0.9500
C24 C25 1.383(3)
C24 H24 0.9500
C25 C26 1.392(3)
C26 C27 1.386(3)
C26 H26 0.9500
C27 H27 0.9500
S1 O33 1.5229(17)
S1 C34 1.776(2)
S1 C35 1.780(2)
C34 H34A 0.9800
C34 H34B 0.9800
C34 H34C 0.9800
C35 H35A 0.9800
C35 H35B 0.9800
C35 H35C 0.9800

loop_
_geom_hbond_atom_site_label_D
_geom_hbond_atom_site_label_H
_geom_hbond_atom_site_label_A
_geom_hbond_distance_DH
_geom_hbond_distance_HA
_geom_hbond_distance_DA
_geom_hbond_angle_DHA
N16 H16N O33 0.91(2) 1.98(2) 2.835(2) 156(2)
N21 H21N O33 1.03(3) 1.78(3) 2.787(2) 166(3)

loop_
_geom_torsion_atom_site_label_1
_geom_torsion_atom_site_label_2
_geom_torsion_atom_site_label_3
_geom_torsion_atom_site_label_4
_geom_torsion
C14 C1 C2 C3 -178.48(19)
C6 C1 C2 C3 1.4(3)
C1 C2 C3 C7 179.77(18)
C1 C2 C3 C4 1.0(3)
C2 C3 C4 C5 -2.0(3)
C7 C3 C4 C5 179.19(18)
C2 C3 C4 C10 177.22(18)
C7 C3 C4 C10 -1.6(3)
C10 C4 C5 C6 -178.63(18)
C3 C4 C5 C6 0.6(3)
C10 C4 C5 C15 -0.3(3)
C3 C4 C5 C15 178.96(17)
C4 C5 C6 C11 -179.34(18)
C15 C5 C6 C11 2.3(3)
C4 C5 C6 C1 1.8(3)
C15 C5 C6 C1 -176.51(17)
C2 C1 C6 C5 -2.8(3)
C14 C1 C6 C5 177.04(18)
C2 C1 C6 C11 178.26(18)
C14 C1 C6 C11 -1.9(3)
C2 C3 C7 C8 -177.2(2)
C4 C3 C7 C8 1.6(3)
C3 C7 C8 C9 -0.5(3)
C7 C8 C9 C10 -0.5(3)
C8 C9 C10 C4 0.4(3)
C5 C4 C10 C9 179.84(19)
C3 C4 C10 C9 0.6(3)
C5 C6 C11 C12 -177.08(19)
C1 C6 C11 C12 1.8(3)
C6 C11 C12 C13 0.1(3)
C11 C12 C13 C14 -2.0(3)
C12 C13 C14 C1 1.9(3)
C2 C1 C14 C13 179.96(19)
C6 C1 C14 C13 0.1(3)
C17 N16 C15 C5 126.1(2)
C6 C5 C15 N16 -102.8(2)
C4 C5 C15 N16 78.8(2)
C15 N16 C17 C18 -177.3(2)
C15 N16 C17 C20 -1.1(4)
C22 N21 C18 C17 176.8(2)
C22 N21 C18 C19 1.3(4)
N16 C17 C18 N21 -0.9(4)
C20 C17 C18 N21 -178.2(2)
N16 C17 C18 C19 176.2(2)
C20 C17 C18 C19 -1.08(16)
N21 C18 C19 O29 0.8(5)
C17 C18 C19 O29 -175.7(3)
N21 C18 C19 C20 177.5(3)
C17 C18 C19 C20 1.05(16)
N16 C17 C20 O28 1.5(4)
C18 C17 C20 O28 178.7(3)
N16 C17 C20 C19 -176.2(2)
C18 C17 C20 C19 1.05(16)
O29 C19 C20 O28 -1.7(5)
C18 C19 C20 O28 -178.7(3)
O29 C19 C20 C17 175.9(3)
C18 C19 C20 C17 -1.00(15)
C18 N21 C22 C27 1.3(3)
C18 N21 C22 C23 -177.3(2)
C27 C22 C23 C24 -1.3(3)
N21 C22 C23 C24 177.4(2)
C22 C23 C24 C25 1.6(3)
C23 C24 C25 C26 -0.9(3)
C23 C24 C25 N30 -179.86(19)
O31 N30 C25 C24 -179.5(2)
O32 N30 C25 C24 1.4(3)
O31 N30 C25 C26 1.6(3)
O32 N30 C25 C26 -177.6(2)
C24 C25 C26 C27 -0.2(3)
N30 C25 C26 C27 178.79(19)
C25 C26 C27 C22 0.5(3)
N21 C22 C27 C26 -178.4(2)
C23 C22 C27 C26 0.2(3)
